data_7061901
loop_
_publ_author_name
'Wang, Shuyu'
'Zhao, Lijia'
'Fang, Fang'
'Wang, Lei'
'Zhang, Zhen'
'Zhang, Suoshu'
'Du, Lin'
'Zhao, Qi-Hua'

_publ_section_title
;
 A mixed strategy to fabricate two bifunctional ligand-based Ag-complexes
 with high proton conductivity
;
_journal_issue 44
_journal_name_full 'New Journal of Chemistry'
_journal_page_first 21054
_journal_page_last 21064
_journal_paper_doi 10.1039/D2NJ03890K
_journal_volume 46
_journal_year 2022
_chemical_formula_moiety '0.154(C32 H26 Ag2 N6 O6 S2)'
_chemical_formula_sum 'C4.92 H4 Ag0.31 N0.92 O0.92 S0.31'
_chemical_formula_weight 133.91
_chemical_name_systematic Ag-1138
_space_group_crystal_system triclinic
_space_group_IT_number 2
_space_group_name_Hall '-P 1'
_space_group_name_H-M_alt 'P -1'
_atom_sites_solution_hydrogens geom
_atom_sites_solution_primary dual
_audit_creation_date 2021-10-22
_audit_creation_method
;
Olex2 1.3
(compiled 2020.11.12 svn.r5f609507 for OlexSys, GUI svn.r6272)
;
_audit_update_record
;
2022-07-30 deposited with the CCDC.	2022-09-07 downloaded from the CCDC.
;
_cell_angle_alpha 69.4340(10)
_cell_angle_beta 74.2890(10)
_cell_angle_gamma 70.6380(10)
_cell_formula_units_Z 13
_cell_length_a 10.8124(4)
_cell_length_b 12.0917(4)
_cell_length_c 13.9441(4)
_cell_measurement_reflns_used 4249
_cell_measurement_temperature 150.0
_cell_measurement_theta_max 26.39
_cell_measurement_theta_min 2.37
_cell_volume 1585.57(9)
_computing_cell_refinement 'SAINT V8.40A (Bruker, 2019)'
_computing_data_reduction 'SAINT V8.40A (Bruker, 2019)'
_computing_molecular_graphics 'Olex2 1.3 (Dolomanov et al., 2009)'
_computing_publication_material 'Olex2 1.3 (Dolomanov et al., 2009)'
_computing_structure_refinement 'SHELXL 2018/3 (Sheldrick, 2015)'
_computing_structure_solution 'SHELXT 2014/5 (Sheldrick, 2014)'
_diffrn_ambient_temperature 150.0
_diffrn_measured_fraction_theta_full 0.997
_diffrn_measured_fraction_theta_max 0.990
_diffrn_measurement_device_type 'CCD area detector'
_diffrn_measurement_method 'phi and omega scans'
_diffrn_radiation_monochromator graphite
_diffrn_radiation_type MoK\a
_diffrn_radiation_wavelength 0.71073
_diffrn_reflns_av_R_equivalents 0.0693
_diffrn_reflns_av_unetI/netI 0.0936
_diffrn_reflns_Laue_measured_fraction_full 0.997
_diffrn_reflns_Laue_measured_fraction_max 0.990
_diffrn_reflns_limit_h_max 13
_diffrn_reflns_limit_h_min -13
_diffrn_reflns_limit_k_max 15
_diffrn_reflns_limit_k_min -15
_diffrn_reflns_limit_l_max 16
_diffrn_reflns_limit_l_min -17
_diffrn_reflns_number 18295
_diffrn_reflns_point_group_measured_fraction_full 0.997
_diffrn_reflns_point_group_measured_fraction_max 0.990
_diffrn_reflns_theta_full 25.242
_diffrn_reflns_theta_max 26.430
_diffrn_reflns_theta_min 2.028
_diffrn_source_current 1.4
_diffrn_source_power 0.07
_diffrn_source_voltage 50.0
_exptl_absorpt_coefficient_mu 1.423
_exptl_absorpt_correction_T_max 0.7454
_exptl_absorpt_correction_T_min 0.6932
_exptl_absorpt_correction_type none
_exptl_absorpt_process_details
;
SADABS-2016/2 (Bruker,2016/2) was used for absorption correction.
wR2(int) was 0.0807 before and 0.0596 after correction.
The Ratio of minimum to maximum transmission is 0.9300.
The \l/2 correction factor is Not present.
;
_exptl_crystal_colour 'clear light colourless'
_exptl_crystal_colour_lustre clear
_exptl_crystal_colour_modifier light
_exptl_crystal_colour_primary colourless
_exptl_crystal_density_diffrn 1.823
_exptl_crystal_description plate
_exptl_crystal_F_000 868
_refine_diff_density_max 0.808
_refine_diff_density_min -0.786
_refine_diff_density_rms 0.146
_refine_ls_extinction_coef 0.00082(13)
_refine_ls_extinction_expression Fc^*^=kFc[1+0.001xFc^2^\l^3^/sin(2\q)]^-1/4^
_refine_ls_extinction_method 'SHELXL-2018/3 (Sheldrick 2018)'
_refine_ls_goodness_of_fit_ref 1.038
_refine_ls_hydrogen_treatment constr
_refine_ls_matrix_type full
_refine_ls_number_parameters 434
_refine_ls_number_reflns 6466
_refine_ls_number_restraints 0
_refine_ls_restrained_S_all 1.038
_refine_ls_R_factor_all 0.1010
_refine_ls_R_factor_gt 0.0495
_refine_ls_shift/su_max 0.001
_refine_ls_shift/su_mean 0.000
_refine_ls_structure_factor_coef Fsqd
_refine_ls_weighting_details 'w=1/[\s^2^(Fo^2^)+(0.0139P)^2^+3.0190P] where P=(Fo^2^+2Fc^2^)/3'
_refine_ls_weighting_scheme calc
_refine_ls_wR_factor_gt 0.0734
_refine_ls_wR_factor_ref 0.0921
_reflns_Friedel_coverage 0.000
_reflns_number_gt 4207
_reflns_number_total 6466
_reflns_threshold_expression 'I > 2\s(I)'
_cod_data_source_file d2nj03890k2.cif
_cod_data_source_block 12011214_0m
_cod_depositor_comments 'Adding full bibliography for 7061901--7061902.cif.'
_cod_database_code 7061901
_shelx_shelxl_version_number 2018/3
_shelx_space_group_comment
;
The symmetry employed for this shelxl refinement is uniquely defined
by the following loop, which should always be used as a source of
symmetry information in preference to the above space-group names.
They are only intended as comments.
;
_olex2_refinement_description
;
1. Fixed Uiso
 At 1.2 times of:
  All C(H) groups, All N(H,H) groups
2.a Secondary CH2 refined with riding coordinates:
 N3(H3a,H3b), N4(H4a,H4b)
2.b Aromatic/amide H refined with riding coordinates:
 C1(H1), C2(H2), C3(H3), C4(H4), C7(H7), C8(H8), C9(H9), C10(H10), C12(H12),
 C15(H15), C16(H16), C18(H18), C19(H19), C21(H21), C23(H23), C24(H24), C25(H25),
  C26(H26), C29(H29), C30(H30), C31(H31), C32(H32)
;
_smtbx_masks_void_probe_radius 1.2
_smtbx_masks_void_truncation_radius 1.2
_olex2_submission_special_instructions 'No special instructions were received'

loop_
_space_group_symop_operation_xyz
'x, y, z'
'-x, -y, -z'

loop_
_atom_site_label
_atom_site_type_symbol
_atom_site_fract_x
_atom_site_fract_y
_atom_site_fract_z
_atom_site_U_iso_or_equiv
_atom_site_adp_type
_atom_site_occupancy
_atom_site_site_symmetry_order
_atom_site_calc_flag
_atom_site_refinement_flags_posn
_atom_site_refinement_flags_adp
_atom_site_refinement_flags_occupancy
_atom_site_disorder_assembly
_atom_site_disorder_group
Ag1 Ag 0.26796(4) 0.91389(4) 0.37058(3) 0.02883(14) Uani 1 1 d . . . . .
Ag2 Ag 0.89624(5) 0.18323(4) 1.07912(4) 0.03685(16) Uani 1 1 d . . . . .
S1 S 0.52039(13) 0.84368(11) 0.71730(10) 0.0195(3) Uani 1 1 d . . . . .
S2 S 0.42003(14) 0.41390(12) 0.81522(10) 0.0222(3) Uani 1 1 d . . . . .
O1 O 0.4262(3) 0.9591(3) 0.6760(3) 0.0207(8) Uani 1 1 d . . . . .
O2 O 0.6527(4) 0.8589(3) 0.7023(3) 0.0306(10) Uani 1 1 d . . . . .
O3 O 0.4707(4) 0.7809(3) 0.8232(3) 0.0325(10) Uani 1 1 d . . . . .
O4 O 0.3338(4) 0.5253(3) 0.7606(3) 0.0377(11) Uani 1 1 d . . . . .
O5 O 0.3531(4) 0.3549(4) 0.9154(3) 0.0452(12) Uani 1 1 d . . . . .
O6 O 0.4879(4) 0.3309(3) 0.7521(3) 0.0344(10) Uani 1 1 d . . . . .
N1 N 0.0670(4) 1.0466(4) 0.3492(3) 0.0200(10) Uani 1 1 d . . . . .
N2 N 0.1016(5) 0.8038(4) 0.4427(4) 0.0323(12) Uani 1 1 d . . . . .
N3 N 0.4829(4) 0.8279(4) 0.3661(3) 0.0177(10) Uani 1 1 d . . . . .
H3A H 0.510741 0.779088 0.323247 0.021 Uiso 1 1 calc R U . . .
H3B H 0.526798 0.887602 0.338144 0.021 Uiso 1 1 calc R U . . .
N4 N 0.7291(4) 0.3452(4) 1.0644(3) 0.0234(11) Uani 1 1 d . . . . .
H4A H 0.656804 0.322494 1.108627 0.028 Uiso 1 1 calc R U . . .
H4B H 0.747139 0.398575 1.087805 0.028 Uiso 1 1 calc R U . . .
N5 N 1.1116(5) 0.0838(4) 1.0884(3) 0.0258(11) Uani 1 1 d . . . . .
N6 N 0.9124(5) -0.0265(4) 1.1384(3) 0.0289(12) Uani 1 1 d . . . . .
C1 C 0.0520(6) 1.1668(5) 0.3057(4) 0.0277(14) Uani 1 1 d . . . . .
H1 H 0.128497 1.197224 0.286408 0.033 Uiso 1 1 calc R U . . .
C2 C -0.0693(6) 1.2494(5) 0.2874(5) 0.0355(15) Uani 1 1 d . . . . .
H2 H -0.075609 1.333983 0.254320 0.043 Uiso 1 1 calc R U . . .
C3 C -0.1815(6) 1.2054(5) 0.3187(5) 0.0345(15) Uani 1 1 d . . . . .
H3 H -0.266803 1.259672 0.309416 0.041 Uiso 1 1 calc R U . . .
C4 C -0.1669(5) 1.0813(5) 0.3635(4) 0.0288(14) Uani 1 1 d . . . . .
H4 H -0.242278 1.049122 0.384227 0.035 Uiso 1 1 calc R U . . .
C5 C -0.0408(6) 1.0031(5) 0.3783(4) 0.0245(13) Uani 1 1 d . . . . .
C6 C -0.0221(6) 0.8689(5) 0.4288(4) 0.0256(13) Uani 1 1 d . . . . .
C7 C -0.1268(6) 0.8155(5) 0.4599(5) 0.0388(16) Uani 1 1 d . . . . .
H7 H -0.213586 0.863349 0.447671 0.047 Uiso 1 1 calc R U . . .
C8 C -0.1031(7) 0.6919(6) 0.5089(6) 0.0504(19) Uani 1 1 d . . . . .
H8 H -0.173542 0.653161 0.530830 0.060 Uiso 1 1 calc R U . . .
C9 C 0.0228(7) 0.6252(6) 0.5257(5) 0.0473(18) Uani 1 1 d . . . . .
H9 H 0.040773 0.539917 0.560486 0.057 Uiso 1 1 calc R U . . .
C10 C 0.1226(7) 0.6836(5) 0.4913(5) 0.0439(18) Uani 1 1 d . . . . .
H10 H 0.210159 0.636919 0.502483 0.053 Uiso 1 1 calc R U . . .
C11 C 0.5193(5) 0.7558(4) 0.4659(4) 0.0166(11) Uani 1 1 d . . . . .
C12 C 0.5095(5) 0.8151(4) 0.5373(4) 0.0180(12) Uani 1 1 d . . . . .
H12 H 0.483734 0.901990 0.517900 0.022 Uiso 1 1 calc R U . . .
C13 C 0.5366(5) 0.7496(4) 0.6374(4) 0.0142(11) Uani 1 1 d . . . . .
C14 C 0.5754(5) 0.6214(4) 0.6659(4) 0.0156(11) Uani 1 1 d . . . . .
C15 C 0.5856(5) 0.5643(5) 0.5923(4) 0.0193(12) Uani 1 1 d . . . . .
H15 H 0.612264 0.477401 0.610762 0.023 Uiso 1 1 calc R U . . .
C16 C 0.5585(5) 0.6291(4) 0.4930(4) 0.0209(12) Uani 1 1 d . . . . .
H16 H 0.566714 0.587246 0.444369 0.025 Uiso 1 1 calc R U . . .
C17 C 0.6122(5) 0.5450(4) 0.7703(4) 0.0166(11) Uani 1 1 d . . . . .
C18 C 0.7159(5) 0.5633(4) 0.7996(4) 0.0223(12) Uani 1 1 d . . . . .
H18 H 0.760919 0.622289 0.752844 0.027 Uiso 1 1 calc R U . . .
C19 C 0.7550(5) 0.4977(5) 0.8953(4) 0.0251(13) Uani 1 1 d . . . . .
H19 H 0.825738 0.512130 0.913329 0.030 Uiso 1 1 calc R U . . .
C20 C 0.6908(5) 0.4112(4) 0.9645(4) 0.0198(12) Uani 1 1 d . . . . .
C21 C 0.5887(5) 0.3894(4) 0.9368(4) 0.0185(12) Uani 1 1 d . . . . .
H21 H 0.545244 0.329210 0.983591 0.022 Uiso 1 1 calc R U . . .
C22 C 0.5498(5) 0.4555(4) 0.8406(4) 0.0193(12) Uani 1 1 d . . . . .
C23 C 1.2055(6) 0.1417(5) 1.0676(4) 0.0322(15) Uani 1 1 d . . . . .
H23 H 1.181934 0.228407 1.041537 0.039 Uiso 1 1 calc R U . . .
C24 C 1.3352(6) 0.0823(6) 1.0820(4) 0.0354(15) Uani 1 1 d . . . . .
H24 H 1.398975 0.127026 1.067160 0.042 Uiso 1 1 calc R U . . .
C25 C 1.3695(6) -0.0439(6) 1.1185(4) 0.0350(15) Uani 1 1 d . . . . .
H25 H 1.458124 -0.088240 1.128345 0.042 Uiso 1 1 calc R U . . .
C26 C 1.2724(6) -0.1045(5) 1.1404(4) 0.0297(14) Uani 1 1 d . . . . .
H26 H 1.294339 -0.191330 1.166056 0.036 Uiso 1 1 calc R U . . .
C27 C 1.1435(5) -0.0399(5) 1.1254(4) 0.0233(13) Uani 1 1 d . . . . .
C28 C 1.0358(6) -0.1009(5) 1.1488(4) 0.0254(13) Uani 1 1 d . . . . .
C29 C 1.0587(6) -0.2275(5) 1.1795(5) 0.0351(15) Uani 1 1 d . . . . .
H29 H 1.145955 -0.278908 1.186055 0.042 Uiso 1 1 calc R U . . .
C30 C 0.9541(7) -0.2770(6) 1.2001(5) 0.0503(19) Uani 1 1 d . . . . .
H30 H 0.968926 -0.363400 1.220261 0.060 Uiso 1 1 calc R U . . .
C31 C 0.8295(6) -0.2033(6) 1.1920(5) 0.0419(17) Uani 1 1 d . . . . .
H31 H 0.755931 -0.236899 1.207742 0.050 Uiso 1 1 calc R U . . .
C32 C 0.8121(6) -0.0774(6) 1.1600(5) 0.0365(16) Uani 1 1 d . . . . .
H32 H 0.725209 -0.025319 1.153315 0.044 Uiso 1 1 calc R U . . .

loop_
_atom_site_aniso_label
_atom_site_aniso_U_11
_atom_site_aniso_U_22
_atom_site_aniso_U_33
_atom_site_aniso_U_23
_atom_site_aniso_U_13
_atom_site_aniso_U_12
Ag1 0.0207(2) 0.0337(3) 0.0313(3) -0.0105(2) -0.0085(2) -0.0017(2)
Ag2 0.0391(3) 0.0288(3) 0.0332(3) -0.0100(2) -0.0154(2) 0.0115(2)
S1 0.0244(8) 0.0171(7) 0.0186(7) -0.0053(6) -0.0064(6) -0.0056(6)
S2 0.0271(8) 0.0190(7) 0.0234(7) -0.0063(6) -0.0072(6) -0.0074(6)
O1 0.025(2) 0.0155(19) 0.023(2) -0.0052(16) -0.0071(16) -0.0040(16)
O2 0.021(2) 0.033(2) 0.048(3) -0.017(2) -0.0120(19) -0.0087(18)
O3 0.055(3) 0.026(2) 0.012(2) -0.0042(16) 0.0002(19) -0.012(2)
O4 0.031(2) 0.020(2) 0.064(3) -0.007(2) -0.025(2) -0.0014(18)
O5 0.052(3) 0.069(3) 0.026(2) -0.003(2) -0.003(2) -0.044(3)
O6 0.039(3) 0.029(2) 0.048(3) -0.027(2) -0.015(2) -0.0016(19)
N1 0.012(2) 0.022(3) 0.026(3) -0.008(2) -0.003(2) -0.0027(19)
N2 0.028(3) 0.028(3) 0.038(3) -0.012(2) 0.000(2) -0.005(2)
N3 0.016(2) 0.016(2) 0.021(2) -0.0024(19) -0.0044(19) -0.0074(19)
N4 0.024(3) 0.021(2) 0.022(2) -0.006(2) -0.011(2) 0.003(2)
N5 0.026(3) 0.021(3) 0.029(3) -0.006(2) -0.010(2) -0.003(2)
N6 0.028(3) 0.033(3) 0.025(3) -0.014(2) -0.004(2) 0.000(2)
C1 0.025(3) 0.029(3) 0.027(3) -0.007(3) -0.007(3) -0.005(3)
C2 0.036(4) 0.030(3) 0.034(4) -0.005(3) -0.013(3) 0.000(3)
C3 0.019(3) 0.041(4) 0.041(4) -0.010(3) -0.014(3) -0.001(3)
C4 0.014(3) 0.039(4) 0.038(4) -0.013(3) -0.008(3) -0.008(3)
C5 0.027(3) 0.031(3) 0.018(3) -0.011(3) 0.000(2) -0.010(3)
C6 0.025(3) 0.031(3) 0.029(3) -0.018(3) -0.001(3) -0.010(3)
C7 0.033(4) 0.034(4) 0.053(4) -0.022(3) 0.002(3) -0.011(3)
C8 0.044(5) 0.045(4) 0.074(5) -0.033(4) 0.008(4) -0.025(4)
C9 0.060(5) 0.030(4) 0.054(5) -0.018(3) 0.003(4) -0.019(4)
C10 0.051(5) 0.025(4) 0.052(4) -0.010(3) -0.004(4) -0.010(3)
C11 0.015(3) 0.017(3) 0.017(3) 0.000(2) -0.006(2) -0.005(2)
C12 0.019(3) 0.010(3) 0.023(3) -0.004(2) -0.004(2) 0.000(2)
C13 0.014(3) 0.016(3) 0.013(3) -0.002(2) 0.000(2) -0.009(2)
C14 0.019(3) 0.008(2) 0.015(3) 0.002(2) -0.005(2) -0.002(2)
C15 0.023(3) 0.016(3) 0.019(3) -0.006(2) -0.007(2) -0.003(2)
C16 0.022(3) 0.022(3) 0.022(3) -0.011(2) -0.002(2) -0.005(2)
C17 0.022(3) 0.012(3) 0.015(3) -0.005(2) -0.003(2) -0.002(2)
C18 0.024(3) 0.017(3) 0.026(3) -0.001(2) -0.008(3) -0.009(2)
C19 0.022(3) 0.021(3) 0.031(3) -0.009(3) -0.007(3) -0.002(2)
C20 0.022(3) 0.015(3) 0.021(3) -0.010(2) -0.009(2) 0.006(2)
C21 0.025(3) 0.007(3) 0.018(3) -0.002(2) -0.002(2) -0.001(2)
C22 0.023(3) 0.012(3) 0.021(3) -0.009(2) -0.005(2) 0.002(2)
C23 0.037(4) 0.024(3) 0.033(4) -0.002(3) -0.010(3) -0.008(3)
C24 0.037(4) 0.044(4) 0.027(3) -0.007(3) -0.002(3) -0.019(3)
C25 0.027(4) 0.044(4) 0.029(3) -0.007(3) -0.010(3) -0.003(3)
C26 0.032(4) 0.022(3) 0.027(3) -0.008(3) -0.006(3) 0.004(3)
C27 0.027(3) 0.021(3) 0.014(3) -0.005(2) -0.003(2) 0.003(2)
C28 0.032(3) 0.025(3) 0.019(3) -0.011(2) 0.001(3) -0.007(3)
C29 0.032(4) 0.026(3) 0.043(4) -0.010(3) -0.003(3) -0.005(3)
C30 0.051(5) 0.032(4) 0.066(5) -0.024(4) 0.012(4) -0.016(4)
C31 0.035(4) 0.050(4) 0.045(4) -0.027(3) 0.017(3) -0.021(3)
C32 0.027(4) 0.047(4) 0.037(4) -0.023(3) 0.005(3) -0.010(3)

loop_
_atom_type_symbol
_atom_type_description
_atom_type_scat_dispersion_real
_atom_type_scat_dispersion_imag
_atom_type_scat_source
C C 0.0033 0.0016 'International Tables Vol C Tables 4.2.6.8 and 6.1.1.4'
H H 0.0000 0.0000 'International Tables Vol C Tables 4.2.6.8 and 6.1.1.4'
Ag Ag -0.8971 1.1015 'International Tables Vol C Tables 4.2.6.8 and 6.1.1.4'
N N 0.0061 0.0033 'International Tables Vol C Tables 4.2.6.8 and 6.1.1.4'
O O 0.0106 0.0060 'International Tables Vol C Tables 4.2.6.8 and 6.1.1.4'
S S 0.1246 0.1234 'International Tables Vol C Tables 4.2.6.8 and 6.1.1.4'

loop_
_geom_angle_atom_site_label_1
_geom_angle_atom_site_label_2
_geom_angle_atom_site_label_3
_geom_angle
_geom_angle_site_symmetry_1
_geom_angle_site_symmetry_3
_geom_angle_publ_flag
N1 Ag1 N2 71.22(16) . . ?
N3 Ag1 N1 164.67(15) . . ?
N3 Ag1 N2 124.02(15) . . ?
N4 Ag2 N5 153.35(17) . . ?
N4 Ag2 N6 133.32(17) . . ?
N5 Ag2 N6 72.33(17) . . ?
O1 S1 C13 105.4(2) . . ?
O2 S1 O1 111.8(2) . . ?
O2 S1 C13 105.2(2) . . ?
O3 S1 O1 112.3(2) . . ?
O3 S1 O2 114.1(2) . . ?
O3 S1 C13 107.4(2) . . ?
O4 S2 O6 112.6(2) . . ?
O4 S2 C22 107.4(2) . . ?
O5 S2 O4 112.7(3) . . ?
O5 S2 O6 112.5(3) . . ?
O5 S2 C22 106.0(2) . . ?
O6 S2 C22 105.1(2) . . ?
C1 N1 Ag1 122.3(4) . . ?
C1 N1 C5 118.8(5) . . ?
C5 N1 Ag1 118.9(3) . . ?
C6 N2 Ag1 115.7(4) . . ?
C6 N2 C10 118.2(5) . . ?
C10 N2 Ag1 126.0(4) . . ?
Ag1 N3 H3A 108.7 . . ?
Ag1 N3 H3B 108.7 . . ?
H3A N3 H3B 107.6 . . ?
C11 N3 Ag1 114.4(3) . . ?
C11 N3 H3A 108.7 . . ?
C11 N3 H3B 108.7 . . ?
Ag2 N4 H4A 107.4 . . ?
Ag2 N4 H4B 107.4 . . ?
H4A N4 H4B 107.0 . . ?
C20 N4 Ag2 119.6(3) . . ?
C20 N4 H4A 107.4 . . ?
C20 N4 H4B 107.4 . . ?
C23 N5 Ag2 122.8(4) . . ?
C23 N5 C27 119.1(5) . . ?
C27 N5 Ag2 117.9(4) . . ?
C28 N6 Ag2 115.8(4) . . ?
C32 N6 Ag2 125.8(4) . . ?
C32 N6 C28 118.4(5) . . ?
N1 C1 H1 118.3 . . ?
N1 C1 C2 123.3(6) . . ?
C2 C1 H1 118.3 . . ?
C1 C2 H2 120.9 . . ?
C1 C2 C3 118.2(6) . . ?
C3 C2 H2 120.9 . . ?
C2 C3 H3 120.6 . . ?
C4 C3 C2 118.8(5) . . ?
C4 C3 H3 120.6 . . ?
C3 C4 H4 120.1 . . ?
C3 C4 C5 119.8(5) . . ?
C5 C4 H4 120.1 . . ?
N1 C5 C4 121.0(5) . . ?
N1 C5 C6 117.8(5) . . ?
C4 C5 C6 121.1(5) . . ?
N2 C6 C5 116.0(5) . . ?
N2 C6 C7 122.1(5) . . ?
C7 C6 C5 122.0(5) . . ?
C6 C7 H7 120.6 . . ?
C8 C7 C6 118.8(6) . . ?
C8 C7 H7 120.6 . . ?
C7 C8 H8 120.3 . . ?
C9 C8 C7 119.4(6) . . ?
C9 C8 H8 120.3 . . ?
C8 C9 H9 120.6 . . ?
C8 C9 C10 118.8(6) . . ?
C10 C9 H9 120.6 . . ?
N2 C10 C9 122.7(6) . . ?
N2 C10 H10 118.7 . . ?
C9 C10 H10 118.7 . . ?
C12 C11 N3 118.7(4) . . ?
C12 C11 C16 119.8(4) . . ?
C16 C11 N3 121.5(4) . . ?
C11 C12 H12 119.4 . . ?
C11 C12 C13 121.2(4) . . ?
C13 C12 H12 119.4 . . ?
C12 C13 S1 114.3(3) . . ?
C12 C13 C14 119.5(4) . . ?
C14 C13 S1 126.2(4) . . ?
C13 C14 C17 122.5(4) . . ?
C15 C14 C13 118.0(4) . . ?
C15 C14 C17 119.4(4) . . ?
C14 C15 H15 118.7 . . ?
C16 C15 C14 122.6(5) . . ?
C16 C15 H15 118.7 . . ?
C11 C16 C15 118.9(5) . . ?
C11 C16 H16 120.6 . . ?
C15 C16 H16 120.6 . . ?
C18 C17 C14 118.1(5) . . ?
C18 C17 C22 117.5(5) . . ?
C22 C17 C14 124.4(5) . . ?
C17 C18 H18 119.1 . . ?
C19 C18 C17 121.8(5) . . ?
C19 C18 H18 119.1 . . ?
C18 C19 H19 120.0 . . ?
C20 C19 C18 120.0(5) . . ?
C20 C19 H19 120.0 . . ?
C19 C20 N4 120.1(5) . . ?
C19 C20 C21 119.6(5) . . ?
C21 C20 N4 120.3(5) . . ?
C20 C21 H21 119.9 . . ?
C20 C21 C22 120.2(5) . . ?
C22 C21 H21 119.9 . . ?
C17 C22 S2 124.2(4) . . ?
C21 C22 S2 114.8(4) . . ?
C21 C22 C17 121.0(5) . . ?
N5 C23 H23 118.3 . . ?
N5 C23 C24 123.5(5) . . ?
C24 C23 H23 118.3 . . ?
C23 C24 H24 120.9 . . ?
C23 C24 C25 118.1(6) . . ?
C25 C24 H24 120.9 . . ?
C24 C25 H25 120.7 . . ?
C24 C25 C26 118.7(5) . . ?
C26 C25 H25 120.7 . . ?
C25 C26 H26 119.7 . . ?
C25 C26 C27 120.6(5) . . ?
C27 C26 H26 119.7 . . ?
N5 C27 C26 120.1(5) . . ?
N5 C27 C28 117.4(5) . . ?
C26 C27 C28 122.5(5) . . ?
N6 C28 C27 116.4(5) . . ?
N6 C28 C29 121.1(5) . . ?
C29 C28 C27 122.6(5) . . ?
C28 C29 H29 120.4 . . ?
C30 C29 C28 119.2(6) . . ?
C30 C29 H29 120.4 . . ?
C29 C30 H30 119.9 . . ?
C31 C30 C29 120.2(6) . . ?
C31 C30 H30 119.9 . . ?
C30 C31 H31 120.9 . . ?
C30 C31 C32 118.3(6) . . ?
C32 C31 H31 120.9 . . ?
N6 C32 C31 122.8(6) . . ?
N6 C32 H32 118.6 . . ?
C31 C32 H32 118.6 . . ?

loop_
_geom_bond_atom_site_label_1
_geom_bond_atom_site_label_2
_geom_bond_distance
_geom_bond_site_symmetry_2
_geom_bond_publ_flag
Ag1 N1 2.256(4) . ?
Ag1 N2 2.384(5) . ?
Ag1 N3 2.203(4) . ?
Ag2 N4 2.171(4) . ?
Ag2 N5 2.255(4) . ?
Ag2 N6 2.336(5) . ?
S1 O1 1.458(3) . ?
S1 O2 1.452(4) . ?
S1 O3 1.449(4) . ?
S1 C13 1.794(5) . ?
S2 O4 1.447(4) . ?
S2 O5 1.442(4) . ?
S2 O6 1.450(4) . ?
S2 C22 1.791(5) . ?
N1 C1 1.336(6) . ?
N1 C5 1.343(7) . ?
N2 C6 1.335(7) . ?
N2 C10 1.340(7) . ?
N3 H3A 0.9100 . ?
N3 H3B 0.9100 . ?
N3 C11 1.438(6) . ?
N4 H4A 0.9100 . ?
N4 H4B 0.9100 . ?
N4 C20 1.436(6) . ?
N5 C23 1.332(7) . ?
N5 C27 1.354(6) . ?
N6 C28 1.352(7) . ?
N6 C32 1.333(7) . ?
C1 H1 0.9500 . ?
C1 C2 1.385(7) . ?
C2 H2 0.9500 . ?
C2 C3 1.386(8) . ?
C3 H3 0.9500 . ?
C3 C4 1.380(8) . ?
C4 H4 0.9500 . ?
C4 C5 1.399(7) . ?
C5 C6 1.492(7) . ?
C6 C7 1.381(8) . ?
C7 H7 0.9500 . ?
C7 C8 1.375(8) . ?
C8 H8 0.9500 . ?
C8 C9 1.368(9) . ?
C9 H9 0.9500 . ?
C9 C10 1.371(9) . ?
C10 H10 0.9500 . ?
C11 C12 1.381(7) . ?
C11 C16 1.385(7) . ?
C12 H12 0.9500 . ?
C12 C13 1.397(6) . ?
C13 C14 1.401(6) . ?
C14 C15 1.388(6) . ?
C14 C17 1.503(6) . ?
C15 H15 0.9500 . ?
C15 C16 1.387(7) . ?
C16 H16 0.9500 . ?
C17 C18 1.397(7) . ?
C17 C22 1.402(7) . ?
C18 H18 0.9500 . ?
C18 C19 1.389(7) . ?
C19 H19 0.9500 . ?
C19 C20 1.384(7) . ?
C20 C21 1.391(7) . ?
C21 H21 0.9500 . ?
C21 C22 1.394(7) . ?
C23 H23 0.9500 . ?
C23 C24 1.380(8) . ?
C24 H24 0.9500 . ?
C24 C25 1.381(8) . ?
C25 H25 0.9500 . ?
C25 C26 1.383(8) . ?
C26 H26 0.9500 . ?
C26 C27 1.385(7) . ?
C27 C28 1.484(8) . ?
C28 C29 1.390(7) . ?
C29 H29 0.9500 . ?
C29 C30 1.369(9) . ?
C30 H30 0.9500 . ?
C30 C31 1.356(9) . ?
C31 H31 0.9500 . ?
C31 C32 1.390(8) . ?
C32 H32 0.9500 . ?

loop_
_geom_torsion_atom_site_label_1
_geom_torsion_atom_site_label_2
_geom_torsion_atom_site_label_3
_geom_torsion_atom_site_label_4
_geom_torsion
_geom_torsion_site_symmetry_1
_geom_torsion_site_symmetry_2
_geom_torsion_site_symmetry_3
_geom_torsion_site_symmetry_4
_geom_torsion_publ_flag
Ag1 N1 C1 C2 177.0(4) . . . . ?
Ag1 N1 C5 C4 -177.9(4) . . . . ?
Ag1 N1 C5 C6 3.3(6) . . . . ?
Ag1 N2 C6 C5 -5.0(6) . . . . ?
Ag1 N2 C6 C7 175.4(4) . . . . ?
Ag1 N2 C10 C9 -176.2(5) . . . . ?
Ag1 N3 C11 C12 -70.3(5) . . . . ?
Ag1 N3 C11 C16 107.1(5) . . . . ?
Ag2 N4 C20 C19 -84.1(5) . . . . ?
Ag2 N4 C20 C21 96.4(5) . . . . ?
Ag2 N5 C23 C24 173.9(4) . . . . ?
Ag2 N5 C27 C26 -174.8(4) . . . . ?
Ag2 N5 C27 C28 5.0(6) . . . . ?
Ag2 N6 C28 C27 2.4(6) . . . . ?
Ag2 N6 C28 C29 -177.4(4) . . . . ?
Ag2 N6 C32 C31 177.9(4) . . . . ?
S1 C13 C14 C15 -178.4(4) . . . . ?
S1 C13 C14 C17 -1.4(7) . . . . ?
O1 S1 C13 C12 25.7(4) . . . . ?
O1 S1 C13 C14 -155.6(4) . . . . ?
O2 S1 C13 C12 -92.5(4) . . . . ?
O2 S1 C13 C14 86.1(5) . . . . ?
O3 S1 C13 C12 145.6(4) . . . . ?
O3 S1 C13 C14 -35.7(5) . . . . ?
O4 S2 C22 C17 -39.4(5) . . . . ?
O4 S2 C22 C21 142.1(4) . . . . ?
O5 S2 C22 C17 -160.1(4) . . . . ?
O5 S2 C22 C21 21.4(4) . . . . ?
O6 S2 C22 C17 80.7(4) . . . . ?
O6 S2 C22 C21 -97.9(4) . . . . ?
N1 C1 C2 C3 2.0(9) . . . . ?
N1 C5 C6 N2 1.4(7) . . . . ?
N1 C5 C6 C7 -179.0(5) . . . . ?
N2 C6 C7 C8 1.6(9) . . . . ?
N3 C11 C12 C13 176.5(4) . . . . ?
N3 C11 C16 C15 -176.6(5) . . . . ?
N4 C20 C21 C22 178.6(4) . . . . ?
N5 C23 C24 C25 0.9(9) . . . . ?
N5 C27 C28 N6 -4.9(7) . . . . ?
N5 C27 C28 C29 175.0(5) . . . . ?
N6 C28 C29 C30 -0.4(9) . . . . ?
C1 N1 C5 C4 0.2(7) . . . . ?
C1 N1 C5 C6 -178.6(5) . . . . ?
C1 C2 C3 C4 -2.0(8) . . . . ?
C2 C3 C4 C5 1.2(8) . . . . ?
C3 C4 C5 N1 -0.2(8) . . . . ?
C3 C4 C5 C6 178.5(5) . . . . ?
C4 C5 C6 N2 -177.4(5) . . . . ?
C4 C5 C6 C7 2.2(8) . . . . ?
C5 N1 C1 C2 -1.1(8) . . . . ?
C5 C6 C7 C8 -178.0(5) . . . . ?
C6 N2 C10 C9 1.0(9) . . . . ?
C6 C7 C8 C9 0.1(10) . . . . ?
C7 C8 C9 C10 -1.1(10) . . . . ?
C8 C9 C10 N2 0.6(10) . . . . ?
C10 N2 C6 C5 177.5(5) . . . . ?
C10 N2 C6 C7 -2.1(8) . . . . ?
C11 C12 C13 S1 179.1(4) . . . . ?
C11 C12 C13 C14 0.4(7) . . . . ?
C12 C11 C16 C15 0.8(8) . . . . ?
C12 C13 C14 C15 0.2(7) . . . . ?
C12 C13 C14 C17 177.1(5) . . . . ?
C13 C14 C15 C16 -0.3(8) . . . . ?
C13 C14 C17 C18 -57.7(7) . . . . ?
C13 C14 C17 C22 122.6(5) . . . . ?
C14 C15 C16 C11 -0.2(8) . . . . ?
C14 C17 C18 C19 179.1(5) . . . . ?
C14 C17 C22 S2 2.4(7) . . . . ?
C14 C17 C22 C21 -179.1(4) . . . . ?
C15 C14 C17 C18 119.2(5) . . . . ?
C15 C14 C17 C22 -60.5(7) . . . . ?
C16 C11 C12 C13 -0.9(8) . . . . ?
C17 C14 C15 C16 -177.3(5) . . . . ?
C17 C18 C19 C20 0.1(8) . . . . ?
C18 C17 C22 S2 -177.3(4) . . . . ?
C18 C17 C22 C21 1.2(7) . . . . ?
C18 C19 C20 N4 -178.6(4) . . . . ?
C18 C19 C20 C21 1.0(7) . . . . ?
C19 C20 C21 C22 -0.9(7) . . . . ?
C20 C21 C22 S2 178.4(4) . . . . ?
C20 C21 C22 C17 -0.2(7) . . . . ?
C22 C17 C18 C19 -1.2(7) . . . . ?
C23 N5 C27 C26 -0.5(7) . . . . ?
C23 N5 C27 C28 179.3(5) . . . . ?
C23 C24 C25 C26 -1.0(8) . . . . ?
C24 C25 C26 C27 0.4(8) . . . . ?
C25 C26 C27 N5 0.4(8) . . . . ?
C25 C26 C27 C28 -179.4(5) . . . . ?
C26 C27 C28 N6 174.9(5) . . . . ?
C26 C27 C28 C29 -5.2(8) . . . . ?
C27 N5 C23 C24 -0.1(8) . . . . ?
C27 C28 C29 C30 179.7(6) . . . . ?
C28 N6 C32 C31 -0.4(8) . . . . ?
C28 C29 C30 C31 -0.9(10) . . . . ?
C29 C30 C31 C32 1.5(10) . . . . ?
C30 C31 C32 N6 -0.8(9) . . . . ?
C32 N6 C28 C27 -179.1(5) . . . . ?
C32 N6 C28 C29 1.1(8) . . . . ?

loop_
_smtbx_masks_void_nr
_smtbx_masks_void_average_x
_smtbx_masks_void_average_y
_smtbx_masks_void_average_z
_smtbx_masks_void_volume
_smtbx_masks_void_count_electrons
_smtbx_masks_void_content
1 0.000 0.500 0.000 51.0 16.0 '2 H2O'
